data_2241832
loop_
_publ_author_name
'Lyczko, Krzysztof'

_publ_section_title
;
 Crystal structure of a second polymorph of
 tricarbonyl(<i>N</i>-methylpyridine-2-carboxamide-\k^2^<i>N</i>^1^,<i>O</i>)(thiocyanato-\k<i>N</i>)rhenium(I)
;
_journal_coeditor_code WM5320
_journal_issue 10
_journal_name_full 'Acta Crystallographica Section E'
_journal_page_first 1386
_journal_page_last 1389
_journal_paper_doi 10.1107/S205698901601389X
_journal_volume 72
_journal_year 2016
_chemical_formula_iupac '[Re (N C S) (C7 H8 N2 O) (C O)3]'
_chemical_formula_moiety 'C11 H8 N3 O4 Re S'
_chemical_formula_sum 'C11 H8 N3 O4 Re S'
_chemical_formula_weight 464.46
_chemical_name_systematic
Tricarbonyl(<i>N</i>-methylpyridine-2-carboxamide-\k^2^<i>N</i>^1^,<i>O</i>)(thiocyanato-\k<i>N</i>)rhenium(I)
_space_group_crystal_system monoclinic
_space_group_IT_number 14
_space_group_name_Hall '-P 2yn'
_space_group_name_H-M_alt 'P 1 21/n 1'
_symmetry_space_group_name_Hall '-P 2yn'
_symmetry_space_group_name_H-M 'P 1 21/n 1'
_atom_sites_solution_hydrogens mixed
_audit_creation_method SHELXL-2014/7
_cell_angle_alpha 90
_cell_angle_beta 99.2840(10)
_cell_angle_gamma 90
_cell_formula_units_Z 4
_cell_length_a 8.34560(10)
_cell_length_b 13.32410(10)
_cell_length_c 12.70110(10)
_cell_measurement_reflns_used 49644
_cell_measurement_temperature 100(2)
_cell_measurement_theta_max 31.2540
_cell_measurement_theta_min 3.0480
_cell_volume 1393.83(2)
_computing_cell_refinement
;
CrysAlis PRO (Agilent, 2014)
;
_computing_data_collection
;
CrysAlis PRO (Agilent, 2014)
;
_computing_data_reduction
;
CrysAlis PRO (Agilent, 2014)
;
_computing_molecular_graphics
;
Mercury (Macrae <i>et al.</i>,  2008)
;
_computing_publication_material
;
publCIF (Westrip, 2010)
;
_computing_structure_refinement
;
SHELXL2014 (Sheldrick, 2015)
;
_computing_structure_solution
;
SHELXS97 (Sheldrick, 2008)
;
_diffrn_ambient_temperature 100(2)
_diffrn_detector_area_resol_mean 16.0131
_diffrn_measured_fraction_theta_full 0.999
_diffrn_measured_fraction_theta_max 0.999
_diffrn_measurement_device_type 'Agilent SuperNova Dual Source diffractometer with an Eos detector'
_diffrn_measurement_method '\w scans'
_diffrn_radiation_type MoK\a
_diffrn_radiation_wavelength 0.71073
_diffrn_reflns_av_R_equivalents 0.0407
_diffrn_reflns_limit_h_max 11
_diffrn_reflns_limit_h_min -11
_diffrn_reflns_limit_k_max 18
_diffrn_reflns_limit_k_min -18
_diffrn_reflns_limit_l_max 17
_diffrn_reflns_limit_l_min -17
_diffrn_reflns_number 77774
_diffrn_reflns_theta_full 25.242
_diffrn_reflns_theta_max 29.993
_diffrn_reflns_theta_min 2.908
_exptl_absorpt_coefficient_mu 8.883
_exptl_absorpt_correction_T_max 1.00000
_exptl_absorpt_correction_T_min 0.62886
_exptl_absorpt_correction_type multi-scan
_exptl_absorpt_process_details
;
(<i>CrysAlis PRO</i>; Agilent, 2014)
;
_exptl_crystal_colour yellow
_exptl_crystal_density_diffrn 2.213
_exptl_crystal_description block
_exptl_crystal_F_000 872
_exptl_crystal_size_max 0.15
_exptl_crystal_size_mid 0.12
_exptl_crystal_size_min 0.08
_refine_diff_density_max 0.418
_refine_diff_density_min -0.510
_refine_ls_extinction_method none
_refine_ls_goodness_of_fit_ref 1.114
_refine_ls_hydrogen_treatment mixed
_refine_ls_matrix_type full
_refine_ls_number_parameters 186
_refine_ls_number_reflns 4060
_refine_ls_number_restraints 0
_refine_ls_restrained_S_all 1.114
_refine_ls_R_factor_all 0.0115
_refine_ls_R_factor_gt 0.0107
_refine_ls_shift/su_max 0.005
_refine_ls_shift/su_mean 0.000
_refine_ls_structure_factor_coef Fsqd
_refine_ls_weighting_details 'w=1/[\s^2^(Fo^2^)+(0.0082P)^2^+0.8572P] where P=(Fo^2^+2Fc^2^)/3'
_refine_ls_weighting_scheme calc
_refine_ls_wR_factor_gt 0.0248
_refine_ls_wR_factor_ref 0.0251
_reflns_number_gt 3921
_reflns_number_total 4060
_reflns_threshold_expression 'I > 2\s(I)'
_cod_data_source_file wm5320sup1.cif
_cod_data_source_block I
_cod_database_code 2241832
_shelx_space_group_comment
;
The symmetry employed for this shelxl refinement is uniquely defined
by the following loop, which should always be used as a source of
symmetry information in preference to the above space-group names.
They are only intended as comments.
;

loop_
_space_group_symop_operation_xyz
'x, y, z'
'-x+1/2, y+1/2, -z+1/2'
'-x, -y, -z'
'x-1/2, -y-1/2, z-1/2'

loop_
_atom_site_type_symbol
_atom_site_label
_atom_site_fract_x
_atom_site_fract_y
_atom_site_fract_z
_atom_site_U_iso_or_equiv
_atom_site_adp_type
_atom_site_calc_flag
_atom_site_occupancy
Re Re1 0.94102(2) 0.61839(2) 0.78536(2) 0.01041(2) Uani d 1
S S1 0.39614(5) 0.76937(3) 0.72060(3) 0.01731(8) Uani d 1
O O2 0.81867(15) 0.46596(9) 0.93364(10) 0.0228(3) Uani d 1
N N2 0.96200(16) 0.75572(10) 0.48766(10) 0.0133(2) Uani d 1
O O1 1.07960(14) 0.74704(9) 0.97900(9) 0.0203(2) Uani d 1
C C2 0.86838(19) 0.52386(12) 0.87960(12) 0.0161(3) Uani d 1
O O4 0.99371(13) 0.71917(8) 0.66237(8) 0.0127(2) Uani d 1
N N1 0.85068(15) 0.54369(9) 0.63442(10) 0.0125(2) Uani d 1
O O3 1.27172(14) 0.51162(9) 0.82262(9) 0.0184(2) Uani d 1
C C3 1.14740(19) 0.55136(11) 0.80679(11) 0.0135(3) Uani d 1
C C1 1.02572(18) 0.69876(11) 0.90694(12) 0.0145(3) Uani d 1
C C5 0.7205(2) 0.41062(12) 0.52690(14) 0.0192(3) Uani d 1
H H5 0.6744 0.3453 0.5226 0.023 Uiso calc 1
C C6 0.7256(2) 0.46596(12) 0.43525(13) 0.0184(3) Uani d 1
H H6 0.6811 0.4396 0.3673 0.022 Uiso calc 1
C C8 0.85873(18) 0.59693(11) 0.54460(12) 0.0120(3) Uani d 1
C C4 0.78361(19) 0.45171(11) 0.62492(13) 0.0159(3) Uani d 1
H H4 0.7794 0.4136 0.6876 0.019 Uiso calc 1
C C9 0.94147(17) 0.69584(11) 0.56703(11) 0.0116(3) Uani d 1
N N3 0.71182(16) 0.69184(10) 0.75566(10) 0.0149(2) Uani d 1
C C7 0.79640(19) 0.56049(12) 0.44386(12) 0.0157(3) Uani d 1
H H7 0.8021 0.5995 0.3820 0.019 Uiso calc 1
C C10 1.0420(2) 0.85309(12) 0.50654(13) 0.0166(3) Uani d 1
H H10A 0.9883 0.8922 0.5562 0.025 Uiso calc 1
H H10B 1.0349 0.8894 0.4389 0.025 Uiso calc 1
H H10C 1.1563 0.8430 0.5372 0.025 Uiso calc 1
C C11 0.58131(19) 0.72422(11) 0.74029(11) 0.0130(3) Uani d 1
H H2 0.921(3) 0.7413(16) 0.4243(18) 0.026(6) Uiso d 1

loop_
_atom_site_aniso_label
_atom_site_aniso_U_11
_atom_site_aniso_U_22
_atom_site_aniso_U_33
_atom_site_aniso_U_12
_atom_site_aniso_U_13
_atom_site_aniso_U_23
Re1 0.01001(3) 0.01132(3) 0.00967(3) 0.00108(2) 0.00092(2) 0.00183(2)
S1 0.01461(18) 0.02173(19) 0.01450(17) 0.00703(14) -0.00096(13) -0.00273(14)
O2 0.0222(6) 0.0262(6) 0.0202(6) -0.0021(5) 0.0040(5) 0.0091(5)
N2 0.0159(6) 0.0124(6) 0.0111(6) -0.0027(5) 0.0008(5) 0.0007(4)
O1 0.0199(6) 0.0212(6) 0.0190(6) 0.0012(5) 0.0009(5) -0.0047(4)
C2 0.0129(7) 0.0196(7) 0.0149(7) 0.0029(6) -0.0005(5) 0.0008(6)
O4 0.0134(5) 0.0126(5) 0.0117(5) -0.0016(4) 0.0008(4) 0.0012(4)
N1 0.0118(6) 0.0120(6) 0.0137(6) 0.0010(4) 0.0023(5) 0.0009(4)
O3 0.0155(5) 0.0195(5) 0.0199(5) 0.0041(4) 0.0016(4) 0.0027(4)
C3 0.0154(7) 0.0134(6) 0.0115(6) -0.0018(5) 0.0014(5) 0.0008(5)
C1 0.0118(7) 0.0156(7) 0.0161(7) 0.0035(5) 0.0027(5) 0.0030(5)
C5 0.0205(8) 0.0145(7) 0.0236(8) -0.0067(6) 0.0061(6) -0.0028(6)
C6 0.0195(8) 0.0182(7) 0.0180(7) -0.0049(6) 0.0048(6) -0.0053(6)
C8 0.0110(7) 0.0118(6) 0.0133(6) 0.0000(5) 0.0022(5) 0.0005(5)
C4 0.0171(7) 0.0124(7) 0.0189(7) -0.0015(5) 0.0051(6) 0.0024(5)
C9 0.0099(6) 0.0117(6) 0.0131(6) 0.0016(5) 0.0014(5) 0.0011(5)
N3 0.0155(6) 0.0155(6) 0.0136(6) 0.0012(5) 0.0021(5) 0.0003(5)
C7 0.0179(7) 0.0161(7) 0.0134(7) -0.0021(6) 0.0036(6) -0.0006(5)
C10 0.0194(8) 0.0128(7) 0.0170(7) -0.0038(6) 0.0012(6) 0.0022(5)
C11 0.0165(7) 0.0121(6) 0.0103(6) -0.0006(5) 0.0011(5) -0.0010(5)

loop_
_atom_type_symbol
_atom_type_description
_atom_type_scat_dispersion_real
_atom_type_scat_dispersion_imag
_atom_type_scat_source
C C 0.0033 0.0016 'International Tables Vol C Tables 4.2.6.8 and 6.1.1.4'
H H 0.0000 0.0000 'International Tables Vol C Tables 4.2.6.8 and 6.1.1.4'
N N 0.0061 0.0033 'International Tables Vol C Tables 4.2.6.8 and 6.1.1.4'
O O 0.0106 0.0060 'International Tables Vol C Tables 4.2.6.8 and 6.1.1.4'
S S 0.1246 0.1234 'International Tables Vol C Tables 4.2.6.8 and 6.1.1.4'
Re Re -1.0185 7.2310 'International Tables Vol C Tables 4.2.6.8 and 6.1.1.4'

loop_
_geom_angle_atom_site_label_1
_geom_angle_atom_site_label_2
_geom_angle_atom_site_label_3
_geom_angle
C2 Re1 C1 88.66(7)
C2 Re1 C3 88.42(6)
C1 Re1 C3 86.56(6)
C2 Re1 N3 92.72(6)
C1 Re1 N3 95.16(6)
C3 Re1 N3 177.96(5)
C2 Re1 O4 171.84(5)
C1 Re1 O4 98.26(5)
C3 Re1 O4 96.27(5)
N3 Re1 O4 82.40(4)
C2 Re1 N1 98.66(6)
C1 Re1 N1 172.54(6)
C3 Re1 N1 95.00(5)
N3 Re1 N1 83.15(5)
O4 Re1 N1 74.33(4)
C9 N2 C10 121.62(13)
C9 N2 H2 120.5(15)
C10 N2 H2 117.6(15)
O2 C2 Re1 177.17(14)
C9 O4 Re1 117.61(9)
C4 N1 C8 118.59(13)
C4 N1 Re1 125.03(10)
C8 N1 Re1 116.34(10)
O3 C3 Re1 178.12(13)
O1 C1 Re1 178.53(13)
C4 C5 C6 119.15(15)
C4 C5 H5 120.4
C6 C5 H5 120.4
C5 C6 C7 119.17(15)
C5 C6 H6 120.4
C7 C6 H6 120.4
N1 C8 C7 122.06(14)
N1 C8 C9 112.69(13)
C7 C8 C9 125.25(13)
N1 C4 C5 122.25(14)
N1 C4 H4 118.9
C5 C4 H4 118.9
O4 C9 N2 121.26(14)
O4 C9 C8 118.64(13)
N2 C9 C8 120.08(13)
C11 N3 Re1 174.40(12)
C6 C7 C8 118.77(14)
C6 C7 H7 120.6
C8 C7 H7 120.6
N2 C10 H10A 109.5
N2 C10 H10B 109.5
H10A C10 H10B 109.5
N2 C10 H10C 109.5
H10A C10 H10C 109.5
H10B C10 H10C 109.5
N3 C11 S1 179.00(14)

loop_
_geom_bond_atom_site_label_1
_geom_bond_atom_site_label_2
_geom_bond_distance
Re1 C2 1.9028(16)
Re1 C1 1.9180(16)
Re1 C3 1.9201(16)
Re1 N3 2.1275(13)
Re1 O4 2.1583(10)
Re1 N1 2.1836(13)
S1 C11 1.6394(16)
O2 C2 1.1533(19)
N2 C9 1.3182(18)
N2 C10 1.4610(19)
N2 H2 0.84(2)
O1 C1 1.1494(19)
O4 C9 1.2581(17)
N1 C4 1.3446(19)
N1 C8 1.3542(18)
O3 C3 1.1533(19)
C5 C4 1.384(2)
C5 C6 1.384(2)
C5 H5 0.9500
C6 C7 1.388(2)
C6 H6 0.9500
C8 C7 1.389(2)
C8 C9 1.494(2)
C4 H4 0.9500
N3 C11 1.158(2)
C7 H7 0.9500
C10 H10A 0.9800
C10 H10B 0.9800
C10 H10C 0.9800

loop_
_geom_hbond_atom_site_label_D
_geom_hbond_atom_site_label_H
_geom_hbond_atom_site_label_A
_geom_hbond_site_symmetry_A
_geom_hbond_distance_DH
_geom_hbond_distance_HA
_geom_hbond_distance_DA
_geom_hbond_angle_DHA
N2 H2 S1 4_675 0.84(2) 2.57(2) 3.3642(14) 158.0(19)
C7 H7 S1 4_675 0.95 2.90 3.8255(16) 166.2
C10 H10C S1 1_655 0.98 2.98 3.8445(17) 147.5

loop_
_geom_torsion_atom_site_label_1
_geom_torsion_atom_site_label_2
_geom_torsion_atom_site_label_3
_geom_torsion_atom_site_label_4
_geom_torsion
C4 C5 C6 C7 1.2(2)
C4 N1 C8 C7 1.7(2)
Re1 N1 C8 C7 -176.03(12)
C4 N1 C8 C9 -177.88(13)
Re1 N1 C8 C9 4.44(16)
C8 N1 C4 C5 -1.1(2)
Re1 N1 C4 C5 176.40(12)
C6 C5 C4 N1 -0.4(2)
Re1 O4 C9 N2 176.79(11)
Re1 O4 C9 C8 -4.83(17)
C10 N2 C9 O4 -1.8(2)
C10 N2 C9 C8 179.84(13)
N1 C8 C9 O4 0.19(19)
C7 C8 C9 O4 -179.33(14)
N1 C8 C9 N2 178.59(13)
C7 C8 C9 N2 -0.9(2)
C5 C6 C7 C8 -0.6(2)
N1 C8 C7 C6 -0.8(2)
C9 C8 C7 C6 178.65(14)

_cod_database_fobs_code 2241832
